data_4331415
loop_
_publ_author_name
'Hagenbach, A.'
'Drews, T.'
'Seppelt, K.'
'Supel, J.'

_publ_section_title
;
 Solid state molecular structures of transition metal hexafluorides
;
_journal_coden_ASTM INOCAJ
_journal_name_full 'Inorganic Chemistry'
_journal_page_first 3782
_journal_page_last 3788
_journal_paper_doi 10.1021/ic052029f
_journal_volume 45
_journal_year 2006
_chemical_formula_sum 'Au F6 O2'
_chemical_name_systematic 'Dioxygenyl hexafluoroaurate'
_space_group_IT_number 2
_symmetry_space_group_name_Hall '-P 1'
_symmetry_space_group_name_H-M 'P -1'
_cell_angle_alpha 101.33
_cell_angle_beta 90.691
_cell_angle_gamma 102.072
_cell_formula_units_Z 1
_cell_length_a 4.966
_cell_length_b 4.991
_cell_length_c 5.035
_cell_volume 119.472
_cod_data_source_file gold_203.cif
_cod_data_source_block Au1F6O2
_cod_original_cell_volume 119.4721
_cod_original_formula_sum 'Au1 F6 O2'
_cod_database_code 4331415

loop_
_symmetry_equiv_pos_as_xyz
x,y,z
-x,-y,-z

loop_
_atom_site_label
_atom_site_type_symbol
_atom_site_fract_x
_atom_site_fract_y
_atom_site_fract_z
_atom_site_occupancy
_atom_site_U_iso_or_equiv
F2 F-1 0.0836 -0.2329 -0.3206 1 0.0
F1 F-1 0.3057 -0.0469 0.2026 1 0.0
Au1 Au+5 0 0 0 1 0.0
O1 O 0.5392 0.4276 0.5536 1 0.0
F3 F-1 0.2282 0.3219 -0.0899 1 0.0

loop_
_cod_changelog_entry_id
_cod_changelog_entry_author
_cod_changelog_entry_date
_cod_changelog_entry_text
1 'Vaitkus, Antanas' 2025-01-14T10:46:05+02:00
;
 Updated bibliographic information. Updated the '_chemical_name_systematic'
 data item value.
;
